data_4062409
loop_
_publ_author_name
'Niibayashi, Shota'
'Mitsui, Kaoru'
'Matsubara, Kouki'
'Nagashima, Hideo'

_publ_section_title
;
 Novel Titanium-Cobalt Complexes Formed by Reductive Cleavage of a Co-Co Bond
 in Co~2~(CO)~8~ by Titanocene tert-Butoxides: Synthesis, Characterization,
 and Mechanistic Aspects for Metal-Metal Bond Recombination
;
_journal_issue 24
_journal_name_full Organometallics
_journal_page_first 4885
_journal_page_last 4892
_journal_paper_doi 10.1021/om0340701
_journal_volume 22
_journal_year 2003
_chemical_formula_sum 'C24 H19 Co3 O11 Ti'
_chemical_formula_weight 708.05
_space_group_IT_number 14
_symmetry_cell_setting monoclinic
_symmetry_space_group_name_Hall '-P 2yn'
_symmetry_space_group_name_H-M 'P 1 21/n 1'
_cell_angle_alpha 90.00
_cell_angle_beta 108.8790(10)
_cell_angle_gamma 90.00
_cell_formula_units_Z 4
_cell_length_a 8.8500(5)
_cell_length_b 27.7320(17)
_cell_length_c 11.8344(6)
_cell_measurement_temperature 293(2)
_cell_volume 2748.2(3)
_diffrn_ambient_temperature 293(2)
_exptl_crystal_density_diffrn 1.711
_cod_original_sg_symbol_H-M 'P 21/c'
_cod_database_code 4062409

loop_
_symmetry_equiv_pos_as_xyz
'x, y, z'
'-x+1/2, y+1/2, -z+1/2'
'-x, -y, -z'
'x-1/2, -y-1/2, z-1/2'

loop_
_atom_site_label
_atom_site_type_symbol
_atom_site_fract_x
_atom_site_fract_y
_atom_site_fract_z
_atom_site_U_iso_or_equiv
_atom_site_adp_type
_atom_site_occupancy
_atom_site_symmetry_multiplicity
_atom_site_calc_flag
_atom_site_refinement_flags
_atom_site_disorder_assembly
_atom_site_disorder_group
Co1 Co 0.20246(10) 0.64034(4) 0.38494(8) 0.0250(2) Uani 1 1 d . . .
Co2 Co 0.48424(11) 0.66805(4) 0.45032(8) 0.0262(2) Uani 1 1 d . . .
Co3 Co 0.42247(11) 0.58012(4) 0.43128(8) 0.0262(2) Uani 1 1 d . . .
Ti1 Ti 0.40386(13) 0.63975(5) 0.04609(10) 0.0215(3) Uani 1 1 d . . .
O1 O 0.2206(5) 0.6118(2) -0.0379(4) 0.0297(12) Uani 1 1 d . . .
O2 O 0.3610(5) 0.63237(18) 0.2033(4) 0.0255(11) Uani 1 1 d . . .
O3 O 0.0066(7) 0.7105(2) 0.2148(6) 0.0508(16) Uani 1 1 d . . .
O4 O 0.1677(8) 0.6665(3) 0.6178(5) 0.0603(19) Uani 1 1 d . . .
O5 O -0.0127(7) 0.5580(3) 0.3192(6) 0.0549(18) Uani 1 1 d . . .
O6 O 0.3522(7) 0.7651(2) 0.4048(7) 0.0572(19) Uani 1 1 d . . .
O7 O 0.7791(6) 0.6756(2) 0.3927(6) 0.0536(17) Uani 1 1 d . . .
O8 O 0.5836(8) 0.6646(3) 0.7142(5) 0.072(2) Uani 1 1 d . . .
O9 O 0.7656(6) 0.5616(3) 0.5066(6) 0.0577(19) Uani 1 1 d . . .
O10 O 0.3542(8) 0.5513(3) 0.6502(6) 0.066(2) Uani 1 1 d . . .
O11 O 0.3121(7) 0.5022(2) 0.2560(6) 0.0457(15) Uani 1 1 d . . .
C1 C 0.2736(12) 0.7158(3) 0.0460(9) 0.046(2) Uani 1 1 d . . .
H1 H 0.1812 0.7213 0.0728 0.056 Uiso 1 1 calc R . .
C2 C 0.4337(14) 0.7224(3) 0.1146(9) 0.059(3) Uani 1 1 d . . .
H2 H 0.4725 0.7328 0.1982 0.071 Uiso 1 1 calc R . .
C3 C 0.5253(11) 0.7176(4) 0.0409(13) 0.069(4) Uani 1 1 d . . .
H3 H 0.6399 0.7242 0.0620 0.082 Uiso 1 1 calc R . .
C4 C 0.4185(15) 0.7082(3) -0.0750(10) 0.060(3) Uani 1 1 d . . .
H4 H 0.4475 0.7069 -0.1482 0.072 Uiso 1 1 calc R . .
C5 C 0.2685(11) 0.7081(3) -0.0704(8) 0.048(2) Uani 1 1 d . . .
H5 H 0.1711 0.7064 -0.1396 0.058 Uiso 1 1 calc R . .
C6 C 0.6123(9) 0.5851(4) 0.1607(8) 0.048(2) Uani 1 1 d . . .
H6 H 0.6351 0.5767 0.2450 0.057 Uiso 1 1 calc R . .
C7 C 0.6836(8) 0.6226(3) 0.1168(8) 0.042(2) Uani 1 1 d . . .
H7 H 0.7680 0.6442 0.1645 0.050 Uiso 1 1 calc R . .
C8 C 0.6313(10) 0.6181(4) -0.0078(9) 0.058(3) Uani 1 1 d . . .
H8 H 0.6732 0.6361 -0.0626 0.069 Uiso 1 1 calc R . .
C9 C 0.5243(10) 0.5794(4) -0.0387(8) 0.048(2) Uani 1 1 d . . .
H9 H 0.4786 0.5658 -0.1191 0.058 Uiso 1 1 calc R . .
C10 C 0.5141(10) 0.5592(3) 0.0639(9) 0.045(2) Uani 1 1 d . . .
H10 H 0.4570 0.5294 0.0689 0.054 Uiso 1 1 calc R . .
C11 C 0.0788(9) 0.5851(3) -0.0912(7) 0.0369(19) Uani 1 1 d . . .
C12 C 0.1149(11) 0.5415(4) -0.1536(11) 0.075(4) Uani 1 1 d . . .
H12A H 0.1929 0.5219 -0.0971 0.113 Uiso 1 1 calc R . .
H12B H 0.1560 0.5516 -0.2156 0.113 Uiso 1 1 calc R . .
H12C H 0.0188 0.5232 -0.1879 0.113 Uiso 1 1 calc R . .
C13 C -0.0419(12) 0.6171(4) -0.1803(9) 0.075(4) Uani 1 1 d . . .
H13A H 0.0014 0.6276 -0.2408 0.112 Uiso 1 1 calc R . .
H13B H -0.0648 0.6447 -0.1396 0.112 Uiso 1 1 calc R . .
H13C H -0.1384 0.5993 -0.2166 0.112 Uiso 1 1 calc R . .
C14 C 0.0151(10) 0.5709(4) 0.0092(9) 0.054(3) Uani 1 1 d . . .
H14A H 0.0910 0.5504 0.0647 0.081 Uiso 1 1 calc R . .
H14B H -0.0842 0.5540 -0.0235 0.081 Uiso 1 1 calc R . .
H14C H -0.0016 0.5994 0.0497 0.081 Uiso 1 1 calc R . .
C15 C 0.3675(7) 0.6311(3) 0.3087(6) 0.0215(15) Uani 1 1 d . . .
C16 C 0.0845(9) 0.6841(3) 0.2799(7) 0.0344(18) Uani 1 1 d . . .
C17 C 0.1788(9) 0.6557(3) 0.5300(7) 0.039(2) Uani 1 1 d . . .
C18 C 0.0730(9) 0.5897(3) 0.3438(7) 0.0366(19) Uani 1 1 d . . .
C19 C 0.4021(9) 0.7267(3) 0.4199(8) 0.0376(19) Uani 1 1 d . . .
C20 C 0.6658(8) 0.6735(3) 0.4172(7) 0.0323(17) Uani 1 1 d . . .
C21 C 0.5443(9) 0.6666(3) 0.6123(7) 0.040(2) Uani 1 1 d . . .
C22 C 0.6319(10) 0.5696(3) 0.4756(7) 0.039(2) Uani 1 1 d . . .
C23 C 0.3822(9) 0.5636(3) 0.5673(7) 0.038(2) Uani 1 1 d . . .
C24 C 0.3533(8) 0.5331(3) 0.3240(7) 0.0314(17) Uani 1 1 d . . .

loop_
_atom_site_aniso_label
_atom_site_aniso_U_11
_atom_site_aniso_U_22
_atom_site_aniso_U_33
_atom_site_aniso_U_23
_atom_site_aniso_U_13
_atom_site_aniso_U_12
Co1 0.0200(4) 0.0304(6) 0.0252(5) -0.0010(5) 0.0080(3) 0.0013(4)
Co2 0.0235(5) 0.0300(6) 0.0240(5) -0.0059(5) 0.0059(3) -0.0024(4)
Co3 0.0281(5) 0.0266(6) 0.0240(5) 0.0035(5) 0.0086(4) 0.0043(4)
Ti1 0.0214(6) 0.0231(7) 0.0205(6) -0.0007(5) 0.0075(4) 0.0011(5)
O1 0.027(3) 0.035(3) 0.025(2) -0.004(2) 0.0044(19) -0.002(2)
O2 0.029(2) 0.026(3) 0.021(2) 0.004(2) 0.0081(18) 0.001(2)
O3 0.043(3) 0.050(4) 0.057(4) 0.020(4) 0.013(3) 0.014(3)
O4 0.078(5) 0.076(6) 0.035(3) -0.013(4) 0.030(3) 0.006(4)
O5 0.043(4) 0.042(4) 0.077(5) -0.004(4) 0.017(3) -0.006(3)
O6 0.045(4) 0.027(4) 0.092(5) -0.007(4) 0.012(3) 0.000(3)
O7 0.034(3) 0.055(4) 0.077(5) -0.014(4) 0.025(3) -0.001(3)
O8 0.064(4) 0.113(7) 0.028(3) -0.014(4) 0.001(3) 0.015(4)
O9 0.025(3) 0.065(5) 0.077(5) 0.011(4) 0.008(3) 0.017(3)
O10 0.080(5) 0.084(6) 0.044(4) 0.031(4) 0.032(3) 0.023(4)
O11 0.046(3) 0.034(4) 0.050(4) -0.006(3) 0.004(3) 0.000(3)
C1 0.073(6) 0.018(4) 0.064(6) 0.017(4) 0.046(5) 0.020(4)
C2 0.108(9) 0.025(5) 0.038(5) -0.004(4) 0.015(5) -0.006(5)
C3 0.036(5) 0.035(6) 0.134(11) 0.022(7) 0.025(6) -0.007(4)
C4 0.110(9) 0.031(5) 0.065(7) 0.014(5) 0.064(7) 0.016(6)
C5 0.068(6) 0.014(4) 0.047(5) 0.004(4) -0.003(4) 0.000(4)
C6 0.034(4) 0.065(7) 0.044(5) 0.009(5) 0.013(4) 0.024(4)
C7 0.016(4) 0.055(6) 0.053(5) -0.010(5) 0.010(3) 0.006(3)
C8 0.038(5) 0.091(9) 0.059(6) 0.036(6) 0.036(4) 0.038(5)
C9 0.043(5) 0.055(6) 0.046(5) -0.009(5) 0.013(4) 0.023(5)
C10 0.045(5) 0.028(5) 0.061(6) -0.014(5) 0.016(4) 0.010(4)
C11 0.039(4) 0.040(5) 0.031(4) -0.001(4) 0.010(3) -0.010(4)
C12 0.051(6) 0.077(9) 0.102(9) -0.058(8) 0.029(6) -0.033(5)
C13 0.072(7) 0.070(8) 0.052(6) 0.018(6) -0.023(5) -0.017(6)
C14 0.045(5) 0.070(8) 0.054(6) -0.002(5) 0.027(4) -0.006(5)
C15 0.018(3) 0.028(4) 0.020(3) -0.001(3) 0.007(2) -0.004(3)
C16 0.037(4) 0.031(5) 0.042(4) -0.008(4) 0.022(3) -0.003(4)
C17 0.031(4) 0.050(6) 0.041(4) -0.013(4) 0.019(3) -0.002(4)
C18 0.034(4) 0.040(5) 0.036(4) 0.006(4) 0.011(3) 0.000(4)
C19 0.034(4) 0.034(5) 0.044(5) 0.004(4) 0.011(3) -0.001(4)
C20 0.029(4) 0.027(4) 0.040(4) -0.010(4) 0.011(3) 0.002(3)
C21 0.030(4) 0.045(6) 0.042(5) -0.019(4) 0.007(3) 0.004(4)
C22 0.050(5) 0.031(5) 0.038(4) -0.007(4) 0.015(4) -0.003(4)
C23 0.039(4) 0.043(5) 0.032(4) 0.014(4) 0.011(3) 0.009(4)
C24 0.026(4) 0.029(5) 0.034(4) 0.006(4) 0.003(3) 0.007(3)

loop_
_geom_bond_atom_site_label_1
_geom_bond_atom_site_label_2
_geom_bond_distance
_geom_bond_site_symmetry_2
_geom_bond_publ_flag
Co1 C18 1.777(9) . ?
Co1 C16 1.808(9) . ?
Co1 C17 1.845(8) . ?
Co1 C15 1.966(6) . ?
Co1 Co2 2.4819(13) . ?
Co1 Co3 2.4881(14) . ?
Co2 C19 1.769(9) . ?
Co2 C20 1.779(7) . ?
Co2 C21 1.816(8) . ?
Co2 C15 1.951(6) . ?
Co2 Co3 2.4934(15) . ?
Co3 C22 1.779(9) . ?
Co3 C24 1.785(8) . ?
Co3 C23 1.816(8) . ?
Co3 C15 1.970(7) . ?
Ti1 O1 1.782(5) . ?
Ti1 O2 2.026(5) . ?
Ti1 C9 2.374(9) . ?
Ti1 C8 2.376(7) . ?
Ti1 C7 2.390(7) . ?
Ti1 C1 2.404(8) . ?
Ti1 C4 2.406(9) . ?
Ti1 C10 2.419(8) . ?
Ti1 C2 2.417(9) . ?
Ti1 C5 2.420(8) . ?
Ti1 C3 2.421(9) . ?
Ti1 C6 2.433(8) . ?
O1 C11 1.417(9) . ?
O2 C15 1.231(7) . ?
O3 C16 1.122(10) . ?
O4 C17 1.116(9) . ?
O5 C18 1.136(10) . ?
O6 C19 1.146(10) . ?
O7 C20 1.132(8) . ?
O8 C21 1.143(10) . ?
O9 C22 1.142(9) . ?
O10 C23 1.139(9) . ?
O11 C24 1.151(9) . ?
C1 C5 1.380(13) . ?
C1 C2 1.399(13) . ?
C2 C3 1.376(15) . ?
C3 C4 1.416(16) . ?
C4 C5 1.347(13) . ?
C6 C10 1.392(12) . ?
C6 C7 1.401(13) . ?
C7 C8 1.401(12) . ?
C8 C9 1.401(15) . ?
C9 C10 1.367(13) . ?
C11 C12 1.503(13) . ?
C11 C14 1.522(11) . ?
C11 C13 1.521(13) . ?
